data_1574135
loop_
_publ_author_name
'Li, Yuanyuan'
'Tao, Chenyu'
'Duan, Longhui'
'Gu, Zhenhua'

_publ_section_title
;
 Observation of the solvent enantio-isotope effect in asymmetric
 ring-opening of cyclic diaryliodoniums with selenocyanate
;
_journal_issue 15
_journal_name_full 'Chemical Science'
_journal_page_first 6488
_journal_page_last 6494
_journal_paper_doi 10.1039/D5SC00014A
_journal_volume 16
_journal_year 2025
_chemical_formula_moiety 'C21 H12 I N Se'
_chemical_formula_sum 'C21 H12 I N Se'
_chemical_formula_weight 484.18
_space_group_crystal_system tetragonal
_space_group_IT_number 76
_space_group_name_Hall 'P 4w'
_space_group_name_H-M_alt 'P 41'
_atom_sites_solution_hydrogens geom
_atom_sites_solution_primary direct
_audit_creation_date 2024-03-23
_audit_creation_method
;
Olex2 1.5-beta
(compiled 2022.04.07 svn.rca3783a0 for OlexSys, GUI svn.r6439)
;
_audit_update_record
;
2024-07-27 deposited with the CCDC.	2025-03-11 downloaded from the CCDC.
;
_cell_angle_alpha 90
_cell_angle_beta 90
_cell_angle_gamma 90
_cell_formula_units_Z 4
_cell_length_a 10.94350(10)
_cell_length_b 10.94350(10)
_cell_length_c 14.74820(10)
_cell_measurement_reflns_used 12145
_cell_measurement_temperature 292.96(13)
_cell_measurement_theta_max 73.3630
_cell_measurement_theta_min 3.0490
_cell_volume 1766.25(3)
_computing_cell_refinement 'CrysAlisPro 1.171.43.92a (Rigaku OD, 2023)'
_computing_data_collection 'CrysAlisPro 1.171.43.92a (Rigaku OD, 2023)'
_computing_data_reduction 'CrysAlisPro 1.171.43.92a (Rigaku OD, 2023)'
_computing_molecular_graphics 'Olex2 1.5-beta (Dolomanov et al., 2009)'
_computing_publication_material 'Olex2 1.5-beta (Dolomanov et al., 2009)'
_computing_structure_refinement 'SHELXL 2018/3 (Sheldrick, 2015)'
_computing_structure_solution 'SHELXS  (Sheldrick, 2008)'
_diffrn_ambient_environment air
_diffrn_ambient_temperature 292.96(13)
_diffrn_detector 'Hybrid Pixel Array Detector'
_diffrn_detector_area_resol_mean 10.0000
_diffrn_detector_type HyPix
_diffrn_measured_fraction_theta_full 0.998
_diffrn_measured_fraction_theta_max 0.984
_diffrn_measurement_details
;
List of Runs (angles in degrees, time in seconds):

  # Type    Start    End  Width  t~exp~   \w     \q     \k     \f   Frames
#--------------------------------------------------------------------------
  1  \w     31.00  71.00   0.50    0.36    --   99.00 -61.00 120.00   80
  2  \w     46.00  72.00   0.50    0.36    --   99.00 -61.00  90.00   52
  3  \w     26.00  66.00   0.50    0.36    --   99.00 -61.00 -30.00   80
  4  \w     27.00  53.00   0.50    0.36    --   99.00 -45.00-180.00   52
  5  \w     27.00  53.00   0.50    0.36    --   99.00 -45.00-120.00   52
  6  \w     27.00  53.00   0.50    0.36    --   99.00 -45.00 -90.00   52
  7  \w     27.00  52.00   0.50    0.36    --   99.00 -45.00 150.00   50
  8  \w     88.00 114.00   0.50    0.36    --   99.00  30.00  90.00   52
  9  \w    129.00 167.00   0.50    0.36    --   99.00  30.00  90.00   76
 10  \w    135.00 167.00   0.50    0.36    --   99.00  61.00  30.00   64
 11  \w     82.00 132.00   0.50    0.36    --   99.00  61.00  30.00  100
 12  \w     75.00 170.00   0.50    0.36    --   99.00 132.00   4.00  190
 13  \w     85.00 172.00   0.50    0.36    --   99.00  90.00 -62.00  174
 14  \w    -29.00  29.00   0.50    0.10    --   45.87 -19.00 -60.00  116
 15  \w    -35.00  30.00   0.50    0.10    --  -45.87  32.00 141.00  130
 16  \w    -25.00  30.00   0.50    0.10    --  -45.87  19.00  90.00  110
 17  \w    -69.00 -26.00   0.50    0.36    --  -99.00  61.00 120.00   86
 18  \w    -25.00  30.00   0.50    0.10    --  -45.87  19.00 -60.00  110
 19  \w   -121.00 -31.00   0.50    0.10    --  -45.87 -32.00 -17.00  180
 20  \w   -116.00 -28.00   0.50    0.36    --  -99.00 132.00   4.00  176
 21  \w   -116.00 -28.00   0.50    0.36    --  -99.00 132.00   4.00  176
 22  \w   -171.00-103.50   0.50    0.36    --  -99.00 -45.00-180.00  135
;
_diffrn_measurement_device 'four-circle diffractometer'
_diffrn_measurement_device_type 'XtaLAB Synergy R, DW system, HyPix'
_diffrn_measurement_method '\w scans'
_diffrn_orient_matrix_type 'CrysAlisPro convention (1999,Acta A55,543-557)'
_diffrn_orient_matrix_UB_11 -0.0268666000
_diffrn_orient_matrix_UB_12 0.1223540000
_diffrn_orient_matrix_UB_13 0.0477102000
_diffrn_orient_matrix_UB_21 -0.0509934000
_diffrn_orient_matrix_UB_22 -0.0696238000
_diffrn_orient_matrix_UB_23 0.0825174000
_diffrn_orient_matrix_UB_31 0.1284177000
_diffrn_orient_matrix_UB_32 -0.0020511000
_diffrn_orient_matrix_UB_33 0.0427285000
_diffrn_radiation_monochromator mirror
_diffrn_radiation_probe x-ray
_diffrn_radiation_type 'Cu K\a'
_diffrn_radiation_wavelength 1.54184
_diffrn_reflns_av_R_equivalents 0.0435
_diffrn_reflns_av_unetI/netI 0.0314
_diffrn_reflns_Laue_measured_fraction_full 0.998
_diffrn_reflns_Laue_measured_fraction_max 0.984
_diffrn_reflns_limit_h_max 13
_diffrn_reflns_limit_h_min -9
_diffrn_reflns_limit_k_max 13
_diffrn_reflns_limit_k_min -13
_diffrn_reflns_limit_l_max 18
_diffrn_reflns_limit_l_min -18
_diffrn_reflns_number 13914
_diffrn_reflns_point_group_measured_fraction_full 0.993
_diffrn_reflns_point_group_measured_fraction_max 0.962
_diffrn_reflns_theta_full 67.684
_diffrn_reflns_theta_max 73.399
_diffrn_reflns_theta_min 4.040
_diffrn_source 'Rotating-anode X-ray tube'
_diffrn_source_type 'Rigaku (Cu) X-ray Source'
_exptl_absorpt_coefficient_mu 16.593
_exptl_absorpt_correction_T_max 1.00000
_exptl_absorpt_correction_T_min 0.43299
_exptl_absorpt_correction_type multi-scan
_exptl_absorpt_process_details
;
CrysAlisPro 1.171.43.92a (Rigaku Oxford Diffraction, 2023)
Empirical absorption correction using spherical harmonics,
implemented in SCALE3 ABSPACK scaling algorithm.
;
_exptl_crystal_colour 'clear dark yellow'
_exptl_crystal_density_diffrn 1.821
_exptl_crystal_description block
_exptl_crystal_F_000 928
_exptl_crystal_size_max 0.15
_exptl_crystal_size_mid 0.13
_exptl_crystal_size_min 0.12
_refine_diff_density_max 0.530
_refine_diff_density_min -0.323
_refine_diff_density_rms 0.067
_refine_ls_abs_structure_details
;
 Classical Flack method preferred over Parsons because s.u. lower.
;
_refine_ls_abs_structure_Flack -0.005(6)
_refine_ls_extinction_coef 0.0023(3)
_refine_ls_extinction_expression Fc^*^=kFc[1+0.001xFc^2^\l^3^/sin(2\q)]^-1/4^
_refine_ls_extinction_method 'SHELXL-2018/3 (Sheldrick 2018)'
_refine_ls_goodness_of_fit_ref 1.027
_refine_ls_hydrogen_treatment constr
_refine_ls_matrix_type full
_refine_ls_number_parameters 218
_refine_ls_number_reflns 3436
_refine_ls_number_restraints 1
_refine_ls_restrained_S_all 1.026
_refine_ls_R_factor_all 0.0379
_refine_ls_R_factor_gt 0.0373
_refine_ls_shift/su_max 0.001
_refine_ls_shift/su_mean 0.000
_refine_ls_structure_factor_coef Fsqd
_refine_ls_weighting_details 'w=1/[\s^2^(Fo^2^)+(0.0762P)^2^] where P=(Fo^2^+2Fc^2^)/3'
_refine_ls_weighting_scheme calc
_refine_ls_wR_factor_gt 0.0962
_refine_ls_wR_factor_ref 0.0969
_reflns_Friedel_coverage 0.878
_reflns_Friedel_fraction_full 0.988
_reflns_Friedel_fraction_max 0.939
_reflns_number_gt 3335
_reflns_number_total 3436
_reflns_threshold_expression 'I > 2\s(I)'
_cod_data_source_file d5sc00014a2.cif
_cod_data_source_block 6-20-2
_cod_depositor_comments 'Adding full bibliography for 1574135--1574136.cif.'
_cod_database_code 1574135
_shelx_shelxl_version_number 2018/3
_chemical_oxdiff_formula 'C H O N I Se S'
_shelx_space_group_comment
;
The symmetry employed for this shelxl refinement is uniquely defined
by the following loop, which should always be used as a source of
symmetry information in preference to the above space-group names.
They are only intended as comments.
;
_olex2_refinement_description
;
1. Fixed Uiso
 At 1.2 times of:
  All C(H) groups
2.a Aromatic/amide H refined with riding coordinates:
 C2(H2), C3(H3), C4(H4), C5(H5), C7(H7), C8(H8), C14(H14), C15(H15), C17(H17),
 C18(H18), C19(H19), C20(H20)
;
_olex2_submission_special_instructions 'No special instructions were received'
_oxdiff_exptl_absorpt_empirical_details
;
Empirical correction (ABSPACK) includes:
- Absorption correction using spherical harmonics
- Frame scaling
;
_oxdiff_exptl_absorpt_empirical_full_max 1.603
_oxdiff_exptl_absorpt_empirical_full_min 0.700

loop_
_space_group_symop_operation_xyz
'x, y, z'
'-x, -y, z+1/2'
'-y, x, z+1/4'
'y, -x, z+3/4'

loop_
_atom_site_label
_atom_site_type_symbol
_atom_site_fract_x
_atom_site_fract_y
_atom_site_fract_z
_atom_site_U_iso_or_equiv
_atom_site_adp_type
_atom_site_occupancy
_atom_site_site_symmetry_order
_atom_site_calc_flag
_atom_site_refinement_flags_posn
_atom_site_refinement_flags_adp
_atom_site_refinement_flags_occupancy
_atom_site_disorder_assembly
_atom_site_disorder_group
I1 I 0.93143(4) 0.57430(5) 0.68092(2) 0.0589(2) Uani 1 1 d . . . . .
Se1 Se 0.67622(6) 0.32109(8) 0.61381(6) 0.0570(3) Uani 1 1 d . . . . .
N1 N 0.4112(7) 0.2747(9) 0.6317(7) 0.082(2) Uani 1 1 d . . . . .
C1 C 0.8006(6) 0.5872(5) 0.4366(4) 0.0401(12) Uani 1 1 d . . . . .
C2 C 0.9150(7) 0.6233(7) 0.3994(5) 0.0510(14) Uani 1 1 d . . . . .
H2 H 0.985448 0.579643 0.413463 0.061 Uiso 1 1 calc R U . . .
C3 C 0.9212(9) 0.7217(9) 0.3432(6) 0.069(2) Uani 1 1 d . . . . .
H3 H 0.996759 0.745359 0.320190 0.083 Uiso 1 1 calc R U . . .
C4 C 0.8182(10) 0.7875(8) 0.3193(6) 0.070(2) Uani 1 1 d . . . . .
H4 H 0.824898 0.853604 0.280042 0.084 Uiso 1 1 calc R U . . .
C5 C 0.7073(8) 0.7557(7) 0.3532(5) 0.0575(17) Uani 1 1 d . . . . .
H5 H 0.638217 0.799721 0.336318 0.069 Uiso 1 1 calc R U . . .
C6 C 0.6956(6) 0.6561(6) 0.4142(4) 0.0455(14) Uani 1 1 d . . . . .
C7 C 0.5825(6) 0.6235(6) 0.4533(4) 0.0488(15) Uani 1 1 d . . . . .
H7 H 0.513362 0.669266 0.439375 0.059 Uiso 1 1 calc R U . . .
C8 C 0.5720(6) 0.5267(6) 0.5108(5) 0.0461(13) Uani 1 1 d . . . . .
H8 H 0.496747 0.506770 0.536181 0.055 Uiso 1 1 calc R U . . .
C9 C 0.6774(5) 0.4569(5) 0.5315(4) 0.0373(11) Uani 1 1 d . . . . .
C10 C 0.7898(5) 0.4852(5) 0.4962(4) 0.0356(11) Uani 1 1 d . . . . .
C11 C 0.8997(5) 0.4089(5) 0.5171(4) 0.0338(10) Uani 1 1 d . . . . .
C12 C 0.5106(7) 0.2956(7) 0.6225(5) 0.0526(15) Uani 1 1 d . . . . .
C13 C 0.9733(5) 0.4326(5) 0.5908(4) 0.0385(11) Uani 1 1 d . . . . .
C14 C 1.0807(5) 0.3646(7) 0.6076(5) 0.0473(14) Uani 1 1 d . . . . .
H14 H 1.129344 0.382106 0.657617 0.057 Uiso 1 1 calc R U . . .
C15 C 1.1122(5) 0.2726(6) 0.5492(5) 0.0479(14) Uani 1 1 d . . . . .
H15 H 1.184046 0.229438 0.559394 0.058 Uiso 1 1 calc R U . . .
C16 C 1.0391(5) 0.2416(5) 0.4746(4) 0.0395(12) Uani 1 1 d . . . . .
C17 C 1.0688(6) 0.1440(6) 0.4145(5) 0.0493(15) Uani 1 1 d . . . . .
H17 H 1.139393 0.098672 0.424427 0.059 Uiso 1 1 calc R U . . .
C18 C 0.9967(7) 0.1163(7) 0.3440(5) 0.0563(17) Uani 1 1 d . . . . .
H18 H 1.017838 0.051818 0.306032 0.068 Uiso 1 1 calc R U . . .
C19 C 0.8888(7) 0.1839(7) 0.3264(5) 0.0534(15) Uani 1 1 d . . . . .
H19 H 0.838775 0.163153 0.277867 0.064 Uiso 1 1 calc R U . . .
C20 C 0.8588(6) 0.2801(6) 0.3816(4) 0.0444(13) Uani 1 1 d . . . . .
H20 H 0.789388 0.325884 0.368677 0.053 Uiso 1 1 calc R U . . .
C21 C 0.9308(5) 0.3112(5) 0.4574(4) 0.0345(10) Uani 1 1 d . . . . .

loop_
_atom_site_aniso_label
_atom_site_aniso_U_11
_atom_site_aniso_U_22
_atom_site_aniso_U_33
_atom_site_aniso_U_23
_atom_site_aniso_U_13
_atom_site_aniso_U_12
I1 0.0592(3) 0.0611(3) 0.0564(3) -0.0161(2) -0.0035(2) -0.0038(2)
Se1 0.0372(4) 0.0620(5) 0.0720(5) 0.0279(4) -0.0046(3) -0.0032(3)
N1 0.047(4) 0.093(6) 0.104(6) 0.006(5) 0.009(4) -0.012(4)
C1 0.045(3) 0.037(3) 0.038(2) -0.005(2) 0.003(2) 0.001(2)
C2 0.050(4) 0.054(4) 0.050(3) 0.003(3) 0.007(3) -0.002(3)
C3 0.078(6) 0.066(5) 0.063(4) 0.010(4) 0.017(4) -0.014(4)
C4 0.105(7) 0.048(4) 0.057(4) 0.017(3) 0.005(4) 0.000(4)
C5 0.080(5) 0.041(3) 0.051(3) 0.005(3) -0.008(3) 0.011(3)
C6 0.060(4) 0.034(3) 0.043(3) -0.004(2) -0.005(3) 0.004(2)
C7 0.046(3) 0.047(3) 0.053(3) -0.002(3) -0.012(3) 0.017(3)
C8 0.033(3) 0.049(3) 0.056(3) -0.001(3) 0.002(3) 0.007(2)
C9 0.033(3) 0.037(3) 0.042(3) 0.001(2) -0.003(2) 0.003(2)
C10 0.032(3) 0.036(3) 0.039(2) -0.003(2) -0.003(2) 0.004(2)
C11 0.024(2) 0.037(3) 0.040(3) 0.005(2) 0.001(2) 0.000(2)
C12 0.047(4) 0.050(4) 0.060(4) 0.001(3) 0.005(3) -0.004(3)
C13 0.034(3) 0.039(3) 0.043(3) 0.002(2) 0.000(2) -0.004(2)
C14 0.032(3) 0.057(4) 0.052(3) 0.013(3) -0.011(2) -0.007(3)
C15 0.024(2) 0.049(3) 0.070(4) 0.013(3) -0.002(3) 0.006(2)
C16 0.030(3) 0.039(3) 0.050(3) 0.011(2) 0.008(2) 0.003(2)
C17 0.036(3) 0.043(3) 0.069(4) 0.008(3) 0.014(3) 0.007(2)
C18 0.053(4) 0.051(4) 0.065(4) -0.013(3) 0.020(3) 0.000(3)
C19 0.050(4) 0.057(4) 0.053(3) -0.009(3) 0.001(3) 0.003(3)
C20 0.038(3) 0.052(3) 0.043(3) 0.000(3) 0.001(2) 0.008(3)
C21 0.026(2) 0.037(3) 0.041(2) 0.007(2) 0.0046(19) 0.000(2)

loop_
_atom_type_symbol
_atom_type_description
_atom_type_scat_dispersion_real
_atom_type_scat_dispersion_imag
_atom_type_scat_source
C C 0.0181 0.0091 'International Tables Vol C Tables 4.2.6.8 and 6.1.1.4'
H H 0.0000 0.0000 'International Tables Vol C Tables 4.2.6.8 and 6.1.1.4'
I I -0.3257 6.8362 'International Tables Vol C Tables 4.2.6.8 and 6.1.1.4'
N N 0.0311 0.0180 'International Tables Vol C Tables 4.2.6.8 and 6.1.1.4'
Se Se -0.7943 1.1372 'International Tables Vol C Tables 4.2.6.8 and 6.1.1.4'

loop_
_geom_angle_atom_site_label_1
_geom_angle_atom_site_label_2
_geom_angle_atom_site_label_3
_geom_angle
_geom_angle_site_symmetry_1
_geom_angle_site_symmetry_3
_geom_angle_publ_flag
C12 Se1 C9 99.7(3) . . ?
C2 C1 C10 121.9(6) . . ?
C6 C1 C2 118.5(6) . . ?
C6 C1 C10 119.6(5) . . ?
C1 C2 H2 120.0 . . ?
C3 C2 C1 119.9(7) . . ?
C3 C2 H2 120.0 . . ?
C2 C3 H3 119.1 . . ?
C2 C3 C4 121.7(8) . . ?
C4 C3 H3 119.1 . . ?
C3 C4 H4 119.9 . . ?
C5 C4 C3 120.1(7) . . ?
C5 C4 H4 119.9 . . ?
C4 C5 H5 119.7 . . ?
C4 C5 C6 120.7(7) . . ?
C6 C5 H5 119.7 . . ?
C1 C6 C5 119.0(7) . . ?
C7 C6 C1 118.9(6) . . ?
C7 C6 C5 122.1(6) . . ?
C6 C7 H7 119.2 . . ?
C8 C7 C6 121.7(6) . . ?
C8 C7 H7 119.2 . . ?
C7 C8 H8 120.5 . . ?
C7 C8 C9 119.0(6) . . ?
C9 C8 H8 120.5 . . ?
C8 C9 Se1 123.2(5) . . ?
C10 C9 Se1 114.9(4) . . ?
C10 C9 C8 121.8(6) . . ?
C1 C10 C11 119.8(5) . . ?
C9 C10 C1 119.0(5) . . ?
C9 C10 C11 121.1(5) . . ?
C13 C11 C10 121.9(5) . . ?
C13 C11 C21 119.2(5) . . ?
C21 C11 C10 118.9(5) . . ?
N1 C12 Se1 175.7(8) . . ?
C11 C13 I1 120.8(4) . . ?
C11 C13 C14 121.7(6) . . ?
C14 C13 I1 117.4(5) . . ?
C13 C14 H14 120.4 . . ?
C15 C14 C13 119.1(6) . . ?
C15 C14 H14 120.4 . . ?
C14 C15 H15 119.1 . . ?
C14 C15 C16 121.9(5) . . ?
C16 C15 H15 119.1 . . ?
C15 C16 C17 122.7(6) . . ?
C15 C16 C21 118.8(6) . . ?
C17 C16 C21 118.5(6) . . ?
C16 C17 H17 119.4 . . ?
C18 C17 C16 121.2(6) . . ?
C18 C17 H17 119.4 . . ?
C17 C18 H18 119.5 . . ?
C17 C18 C19 120.9(6) . . ?
C19 C18 H18 119.5 . . ?
C18 C19 H19 120.3 . . ?
C20 C19 C18 119.5(7) . . ?
C20 C19 H19 120.3 . . ?
C19 C20 H20 119.3 . . ?
C19 C20 C21 121.5(6) . . ?
C21 C20 H20 119.3 . . ?
C11 C21 C16 119.2(5) . . ?
C20 C21 C11 122.5(5) . . ?
C20 C21 C16 118.3(5) . . ?

loop_
_geom_bond_atom_site_label_1
_geom_bond_atom_site_label_2
_geom_bond_distance
_geom_bond_site_symmetry_2
_geom_bond_publ_flag
I1 C13 2.093(6) . ?
Se1 C9 1.919(6) . ?
Se1 C12 1.839(7) . ?
N1 C12 1.120(11) . ?
C1 C2 1.423(9) . ?
C1 C6 1.414(9) . ?
C1 C10 1.426(8) . ?
C2 H2 0.9300 . ?
C2 C3 1.361(12) . ?
C3 H3 0.9300 . ?
C3 C4 1.383(14) . ?
C4 H4 0.9300 . ?
C4 C5 1.358(13) . ?
C5 H5 0.9300 . ?
C5 C6 1.419(10) . ?
C6 C7 1.412(10) . ?
C7 H7 0.9300 . ?
C7 C8 1.362(11) . ?
C8 H8 0.9300 . ?
C8 C9 1.417(9) . ?
C9 C10 1.370(8) . ?
C10 C11 1.496(7) . ?
C11 C13 1.377(8) . ?
C11 C21 1.427(8) . ?
C13 C14 1.414(9) . ?
C14 H14 0.9300 . ?
C14 C15 1.368(11) . ?
C15 H15 0.9300 . ?
C15 C16 1.402(10) . ?
C16 C17 1.426(9) . ?
C16 C21 1.431(8) . ?
C17 H17 0.9300 . ?
C17 C18 1.339(11) . ?
C18 H18 0.9300 . ?
C18 C19 1.418(11) . ?
C19 H19 0.9300 . ?
C19 C20 1.370(10) . ?
C20 H20 0.9300 . ?
C20 C21 1.410(9) . ?

loop_
_geom_torsion_atom_site_label_1
_geom_torsion_atom_site_label_2
_geom_torsion_atom_site_label_3
_geom_torsion_atom_site_label_4
_geom_torsion
_geom_torsion_site_symmetry_1
_geom_torsion_site_symmetry_2
_geom_torsion_site_symmetry_3
_geom_torsion_site_symmetry_4
_geom_torsion_publ_flag
I1 C13 C14 C15 -178.9(5) . . . . ?
Se1 C9 C10 C1 -178.0(4) . . . . ?
Se1 C9 C10 C11 3.8(7) . . . . ?
C1 C2 C3 C4 -1.2(13) . . . . ?
C1 C6 C7 C8 -0.8(10) . . . . ?
C1 C10 C11 C13 92.2(7) . . . . ?
C1 C10 C11 C21 -85.9(7) . . . . ?
C2 C1 C6 C5 2.2(9) . . . . ?
C2 C1 C6 C7 -177.8(6) . . . . ?
C2 C1 C10 C9 178.5(6) . . . . ?
C2 C1 C10 C11 -3.3(9) . . . . ?
C2 C3 C4 C5 1.0(14) . . . . ?
C3 C4 C5 C6 0.8(13) . . . . ?
C4 C5 C6 C1 -2.4(11) . . . . ?
C4 C5 C6 C7 177.6(7) . . . . ?
C5 C6 C7 C8 179.1(7) . . . . ?
C6 C1 C2 C3 -0.4(10) . . . . ?
C6 C1 C10 C9 -0.6(8) . . . . ?
C6 C1 C10 C11 177.5(5) . . . . ?
C6 C7 C8 C9 -0.3(10) . . . . ?
C7 C8 C9 Se1 178.3(5) . . . . ?
C7 C8 C9 C10 1.0(10) . . . . ?
C8 C9 C10 C1 -0.5(9) . . . . ?
C8 C9 C10 C11 -178.7(6) . . . . ?
C9 C10 C11 C13 -89.6(7) . . . . ?
C9 C10 C11 C21 92.2(7) . . . . ?
C10 C1 C2 C3 -179.6(7) . . . . ?
C10 C1 C6 C5 -178.7(6) . . . . ?
C10 C1 C6 C7 1.3(8) . . . . ?
C10 C11 C13 I1 2.2(8) . . . . ?
C10 C11 C13 C14 -176.5(5) . . . . ?
C10 C11 C21 C16 177.0(5) . . . . ?
C10 C11 C21 C20 -2.9(8) . . . . ?
C11 C13 C14 C15 -0.2(9) . . . . ?
C13 C11 C21 C16 -1.2(8) . . . . ?
C13 C11 C21 C20 178.9(5) . . . . ?
C13 C14 C15 C16 -1.8(10) . . . . ?
C14 C15 C16 C17 -178.3(6) . . . . ?
C14 C15 C16 C21 2.2(9) . . . . ?
C15 C16 C17 C18 179.7(6) . . . . ?
C15 C16 C21 C11 -0.7(8) . . . . ?
C15 C16 C21 C20 179.3(6) . . . . ?
C16 C17 C18 C19 0.4(10) . . . . ?
C17 C16 C21 C11 179.8(5) . . . . ?
C17 C16 C21 C20 -0.3(8) . . . . ?
C17 C18 C19 C20 1.0(11) . . . . ?
C18 C19 C20 C21 -2.1(11) . . . . ?
C19 C20 C21 C11 -178.3(6) . . . . ?
C19 C20 C21 C16 1.7(9) . . . . ?
C21 C11 C13 I1 -179.7(4) . . . . ?
C21 C11 C13 C14 1.6(8) . . . . ?
C21 C16 C17 C18 -0.8(9) . . . . ?
